data_4510340
loop_
_publ_author_name
'Lu, Ying-Bing'
'Jian, Fang-Mei'
'Jin, Shuang'
'Zhao, Jun-Wei'
'Xie, Yong-Rong'
'Luo, Guo-Tian'

_publ_section_title
;
 Three-Dimensional Extended Frameworks Constructed from Dinuclear
 Lanthanide(III) 1,4-Naphthalenedicarboxylate Units with
 Bis(2,2&#x2032;-biimidazole) Templates: Syntheses, Structures, and
 Magnetic and Luminescent Properties
;
_journal_issue 4
_journal_name_full 'Crystal Growth &amp; Design'
_journal_page_first 1684
_journal_paper_doi 10.1021/cg401825f
_journal_volume 14
_journal_year 2014
_chemical_formula_moiety '[C6H7N4][Pr(C12H6O4)2(H2O)]\\times H2O'
_chemical_formula_sum 'C30 H23 N4 O10 Pr'
_chemical_formula_weight 740.44
_chemical_melting_point ?
_chemical_name_common
;
 [C6H7N4][Pr(C12H6O4)2(H2O)]\\times H2O
;
_chemical_name_systematic
;
 [C6H7N4][Pr(C12H6O4)2(H2O)]\\times H2O
;
_space_group_IT_number 14
_symmetry_cell_setting monoclinic
_symmetry_space_group_name_Hall '-P 2ybc'
_symmetry_space_group_name_H-M 'P 1 21/c 1'
_atom_sites_solution_hydrogens geom
_atom_sites_solution_primary direct
_atom_sites_solution_secondary difmap
_audit_creation_method SHELXL-97
_cell_angle_alpha 90.00
_cell_angle_beta 103.943(4)
_cell_angle_gamma 90.00
_cell_formula_units_Z 4
_cell_length_a 11.179(5)
_cell_length_b 15.482(7)
_cell_length_c 16.052(7)
_cell_measurement_temperature 296(2)
_cell_volume 2696(2)
_computing_cell_refinement 'Bruker SMART'
_computing_data_collection 'Bruker SMART'
_computing_data_reduction 'Bruker SMART'
_computing_molecular_graphics 'Bruker SHELXTL'
_computing_publication_material 'Bruker SHELXTL'
_computing_structure_refinement 'SHELXL-97 (Sheldrick, 1997)'
_computing_structure_solution 'SHELXS-97 (Sheldrick, 1990)'
_diffrn_ambient_temperature 296(2)
_diffrn_measured_fraction_theta_full 0.972
_diffrn_measured_fraction_theta_max 0.972
_diffrn_measurement_device_type 'CCD area detector'
_diffrn_measurement_method 'phi and omega scans'
_diffrn_radiation_monochromator graphite
_diffrn_radiation_source 'fine-focus sealed tube'
_diffrn_radiation_type MoK\a
_diffrn_radiation_wavelength 0.71073
_diffrn_reflns_av_R_equivalents 0.0184
_diffrn_reflns_av_sigmaI/netI 0.0170
_diffrn_reflns_limit_h_max 13
_diffrn_reflns_limit_h_min -13
_diffrn_reflns_limit_k_max 18
_diffrn_reflns_limit_k_min -18
_diffrn_reflns_limit_l_max 18
_diffrn_reflns_limit_l_min -19
_diffrn_reflns_number 16045
_diffrn_reflns_theta_full 25.35
_diffrn_reflns_theta_max 25.35
_diffrn_reflns_theta_min 2.61
_exptl_absorpt_coefficient_mu 1.843
_exptl_absorpt_correction_T_max 0.7459
_exptl_absorpt_correction_T_min 0.6662
_exptl_absorpt_correction_type multi-scan
_exptl_absorpt_process_details 'SADABS (Bruker, 2008)'
_exptl_crystal_colour 'pale green'
_exptl_crystal_density_diffrn 1.877
_exptl_crystal_density_meas ?
_exptl_crystal_density_method 'not measured'
_exptl_crystal_description blcok
_exptl_crystal_F_000 1508
_exptl_crystal_size_max 0.30
_exptl_crystal_size_mid 0.27
_exptl_crystal_size_min 0.20
_refine_diff_density_max 0.837
_refine_diff_density_min -0.959
_refine_diff_density_rms 0.152
_refine_ls_extinction_method none
_refine_ls_goodness_of_fit_ref 1.013
_refine_ls_hydrogen_treatment constr
_refine_ls_matrix_type full
_refine_ls_number_parameters 418
_refine_ls_number_reflns 4797
_refine_ls_number_restraints 6
_refine_ls_restrained_S_all 1.013
_refine_ls_R_factor_all 0.0343
_refine_ls_R_factor_gt 0.0323
_refine_ls_shift/su_max 0.001
_refine_ls_shift/su_mean 0.000
_refine_ls_structure_factor_coef Fsqd
_refine_ls_weighting_details 'calc w=1/[\s^2^(Fo^2^)+(0.1100P)^2^+0.0000P] where P=(Fo^2^+2Fc^2^)/3'
_refine_ls_weighting_scheme calc
_refine_ls_wR_factor_gt 0.1174
_refine_ls_wR_factor_ref 0.1219
_reflns_number_gt 4477
_reflns_number_total 4797
_reflns_threshold_expression >2sigma(I)
_cod_data_source_file cg401825f_si_002.cif
_cod_data_source_block 14
_cod_depositor_comments
;
 Replacing the "&#x00A1;&#x00A4;" substring with the "\\times " substring in
 the values of the _chemical_formula_moiety, _chemical_name_common and
 _chemical_name_systematic data items.

 Antanas Vaitkus,
 2017-03-29

The following automatic conversions were performed:

'_chemical_melting_point' value 'not measured' was changed to '?' -
the value is undefined or not
given.

'_exptl_absorpt_correction_type' value 'Multi-scan' changed
to 'multi-scan' according to
/usr/data/users/saulius/automatic-downloads/current/ACS/lib/dictionaries/cif_core.dic
dictionary named 'cif_core.dic' version 2.4.2 from 2011-04-26.

Automatic conversion script
Id: cif_fix_values 2281 2013-09-26 08:29:07Z andrius 

The following automatic conversions were performed:

'_exptl_crystal_density_meas' value 'not measured' was changed to '?'
- the value is perceived as not measured.

Automatic conversion script
Id: cif_fix_values 3008 2015-01-20 13:52:24Z robertas 
;
_cod_original_sg_symbol_H-M P2(1)/c
_cod_database_code 4510340

loop_
_symmetry_equiv_pos_as_xyz
'x, y, z'
'-x, y+1/2, -z+1/2'
'-x, -y, -z'
'x, -y-1/2, z-1/2'

loop_
_atom_site_label
_atom_site_type_symbol
_atom_site_fract_x
_atom_site_fract_y
_atom_site_fract_z
_atom_site_U_iso_or_equiv
_atom_site_adp_type
_atom_site_occupancy
_atom_site_symmetry_multiplicity
_atom_site_calc_flag
_atom_site_refinement_flags
Pr1 Pr 0.816516(12) 0.483488(10) 0.459851(8) 0.01579(7) Uani 1 1 d .
O1W O 0.6485(3) 0.4345(2) 0.53942(18) 0.0354(6) Uani 1 1 d D
H1WA H 0.687(3) 0.3892(9) 0.541(3) 0.053 Uiso 1 1 d D
H1WB H 0.697(3) 0.4734(13) 0.561(3) 0.053 Uiso 1 1 d D
O1 O 0.7518(2) 0.42193(15) 0.29937(14) 0.0242(5) Uani 1 1 d .
C1 C 0.6162(3) 0.2989(2) 0.26197(18) 0.0150(6) Uani 1 1 d .
N1 N 0.4031(2) 0.42430(18) -0.10760(17) 0.0207(6) Uani 1 1 d .
H1A H 0.4185 0.4756 -0.0872 0.025 Uiso 1 1 calc R
O2 O 0.7112(2) 0.34520(14) 0.40311(13) 0.0208(5) Uani 1 1 d .
C2 C 0.6458(3) 0.2138(2) 0.2653(2) 0.0188(7) Uani 1 1 d .
H2B H 0.7172 0.1944 0.3033 0.023 Uiso 1 1 calc R
N2 N 0.4160(2) 0.28711(19) -0.12569(18) 0.0233(6) Uani 1 1 d .
H2A H 0.4410 0.2344 -0.1192 0.028 Uiso 1 1 calc R
O2W O 1.5669(2) 0.88853(18) 1.09654(18) 0.0358(6) Uani 1 1 d D
H2WA H 1.6344(15) 0.914(2) 1.0944(17) 0.054 Uiso 1 1 d D
H2WB H 1.558(3) 0.899(3) 1.1448(14) 0.054 Uiso 1 1 d D
O3 O 0.2861(3) 0.12822(18) 0.0461(2) 0.0476(9) Uani 1 1 d .
C3 C 0.5680(3) 0.1548(2) 0.2111(2) 0.0192(7) Uani 1 1 d .
H3A H 0.5889 0.0965 0.2150 0.023 Uiso 1 1 calc R
N3 N 0.6205(3) 0.41075(18) 0.04562(16) 0.0210(6) Uani 1 1 d .
O4 O 0.4058(3) 0.03280(17) 0.1223(2) 0.0346(7) Uani 1 1 d .
C4 C 0.4620(3) 0.1801(2) 0.15241(18) 0.0147(6) Uani 1 1 d .
N4 N 0.6561(3) 0.2814(2) 0.00172(18) 0.0240(7) Uani 1 1 d .
H4A H 0.6475 0.2350 -0.0285 0.029 Uiso 1 1 calc R
O5 O 1.1703(2) 0.44608(15) 0.38871(15) 0.0228(5) Uani 1 1 d .
C5 C 0.4304(3) 0.2702(2) 0.14487(18) 0.0149(6) Uani 1 1 d .
O6 O 1.01121(18) 0.41497(13) 0.44108(12) 0.0125(4) Uani 1 1 d .
C6 C 0.3263(3) 0.3034(2) 0.0843(2) 0.0217(7) Uani 1 1 d .
H6A H 0.2771 0.2662 0.0450 0.026 Uiso 1 1 calc R
O7 O 0.90253(19) 0.12037(14) 0.07752(13) 0.0167(5) Uani 1 1 d .
C7 C 0.2970(3) 0.3903(2) 0.0832(2) 0.0261(8) Uani 1 1 d .
H7A H 0.2280 0.4109 0.0436 0.031 Uiso 1 1 calc R
O8 O 1.0965(2) 0.07907(16) 0.13547(14) 0.0263(6) Uani 1 1 d .
C8 C 0.3707(3) 0.4472(2) 0.1411(2) 0.0253(8) Uani 1 1 d .
H8A H 0.3494 0.5054 0.1401 0.030 Uiso 1 1 calc R
C9 C 0.4726(3) 0.4190(2) 0.1986(2) 0.0211(7) Uani 1 1 d .
H9A H 0.5205 0.4580 0.2365 0.025 Uiso 1 1 calc R
C10 C 0.5077(3) 0.3300(2) 0.20188(18) 0.0142(6) Uani 1 1 d .
C11 C 0.6986(3) 0.3595(2) 0.32381(19) 0.0146(6) Uani 1 1 d .
C12 C 0.3811(3) 0.1096(2) 0.10327(19) 0.0179(7) Uani 1 1 d .
C13 C 1.0493(2) 0.32705(19) 0.32499(17) 0.0110(6) Uani 1 1 d .
C14 C 1.0733(3) 0.3419(2) 0.24606(19) 0.0151(7) Uani 1 1 d .
H14A H 1.1014 0.3960 0.2342 0.018 Uiso 1 1 calc R
C15 C 1.0562(3) 0.2768(2) 0.18293(18) 0.0152(6) Uani 1 1 d .
H15A H 1.0715 0.2887 0.1297 0.018 Uiso 1 1 calc R
C16 C 1.0169(2) 0.19583(19) 0.19963(18) 0.0121(6) Uani 1 1 d .
C17 C 0.9928(2) 0.17755(19) 0.28011(18) 0.0127(6) Uani 1 1 d .
C18 C 0.9573(3) 0.0938(2) 0.3001(2) 0.0221(7) Uani 1 1 d .
H18A H 0.9473 0.0509 0.2585 0.026 Uiso 1 1 calc R
C19 C 0.9375(4) 0.0743(2) 0.3779(2) 0.0289(8) Uani 1 1 d .
H19A H 0.9142 0.0188 0.3896 0.035 Uiso 1 1 calc R
C20 C 0.9529(3) 0.1408(2) 0.4417(2) 0.0268(8) Uani 1 1 d .
H20A H 0.9405 0.1278 0.4956 0.032 Uiso 1 1 calc R
C21 C 0.9852(3) 0.2222(2) 0.42485(19) 0.0202(7) Uani 1 1 d .
H21A H 0.9928 0.2644 0.4670 0.024 Uiso 1 1 calc R
C22 C 1.0076(3) 0.24405(19) 0.34426(17) 0.0112(6) Uani 1 1 d .
C23 C 1.0783(3) 0.40093(19) 0.38856(18) 0.0131(6) Uani 1 1 d .
C24 C 1.0045(3) 0.12569(18) 0.13207(17) 0.0111(6) Uani 1 1 d .
C25 C 0.3143(3) 0.3167(3) -0.1866(2) 0.0294(9) Uani 1 1 d .
H25A H 0.2611 0.2835 -0.2278 0.035 Uiso 1 1 calc R
C26 C 0.3072(3) 0.4012(3) -0.1749(2) 0.0276(8) Uani 1 1 d .
H26A H 0.2478 0.4382 -0.2066 0.033 Uiso 1 1 calc R
C27 C 0.4680(3) 0.3537(2) -0.07947(19) 0.0170(6) Uani 1 1 d .
C28 C 0.5796(3) 0.3504(2) -0.01093(19) 0.0165(7) Uani 1 1 d .
C29 C 0.7271(3) 0.3781(3) 0.0988(2) 0.0271(8) Uani 1 1 d .
H29A H 0.7756 0.4065 0.1460 0.032 Uiso 1 1 calc R
C30 C 0.7497(3) 0.2996(3) 0.0718(2) 0.0286(8) Uani 1 1 d .
H30A H 0.8162 0.2641 0.0960 0.034 Uiso 1 1 calc R

loop_
_atom_site_aniso_label
_atom_site_aniso_U_11
_atom_site_aniso_U_22
_atom_site_aniso_U_33
_atom_site_aniso_U_23
_atom_site_aniso_U_13
_atom_site_aniso_U_12
Pr1 0.01765(12) 0.01319(14) 0.01494(12) 0.00047(4) 0.00083(9) 0.00003(5)
O1W 0.0325(12) 0.0403(17) 0.0381(15) -0.0026(12) 0.0176(10) -0.0072(14)
O1 0.0334(12) 0.0222(12) 0.0148(10) 0.0001(9) 0.0014(9) -0.0204(10)
C1 0.0150(13) 0.0150(15) 0.0130(13) -0.0018(12) -0.0001(11) -0.0079(12)
N1 0.0244(13) 0.0138(13) 0.0221(13) 0.0012(11) 0.0020(11) 0.0030(11)
O2 0.0312(12) 0.0143(11) 0.0131(10) 0.0010(8) -0.0022(9) -0.0097(10)
C2 0.0185(14) 0.0144(15) 0.0185(15) 0.0021(12) -0.0049(12) -0.0019(12)
N2 0.0197(12) 0.0165(14) 0.0324(15) -0.0057(12) 0.0036(11) -0.0028(11)
O2W 0.0316(13) 0.0263(14) 0.0563(16) 0.0052(12) 0.0238(12) -0.0023(11)
O3 0.0414(15) 0.0185(13) 0.0622(19) 0.0000(13) -0.0279(15) -0.0141(12)
C3 0.0233(15) 0.0075(15) 0.0265(16) -0.0054(12) 0.0054(13) -0.0027(12)
N3 0.0274(13) 0.0175(14) 0.0174(13) -0.0041(11) 0.0040(11) 0.0071(11)
O4 0.0327(14) 0.0128(11) 0.0488(17) -0.0055(12) -0.0089(13) -0.0033(11)
C4 0.0164(13) 0.0130(15) 0.0133(13) -0.0031(11) 0.0008(11) -0.0077(12)
N4 0.0270(14) 0.0180(15) 0.0246(15) -0.0035(12) 0.0017(12) 0.0077(12)
O5 0.0244(11) 0.0198(12) 0.0272(12) -0.0146(9) 0.0123(9) -0.0107(10)
C5 0.0145(13) 0.0154(15) 0.0149(14) -0.0031(11) 0.0040(11) -0.0058(12)
O6 0.0171(9) 0.0099(10) 0.0112(9) -0.0047(8) 0.0046(8) 0.0009(8)
C6 0.0175(14) 0.0234(17) 0.0203(16) -0.0024(13) -0.0033(12) -0.0035(14)
O7 0.0199(10) 0.0157(11) 0.0142(10) -0.0075(8) 0.0038(8) -0.0032(9)
C7 0.0191(15) 0.0281(19) 0.0265(17) 0.0000(15) -0.0036(13) 0.0024(15)
O8 0.0283(12) 0.0285(13) 0.0167(11) -0.0133(10) -0.0050(9) 0.0184(11)
C8 0.0304(17) 0.0108(17) 0.0334(19) -0.0001(13) 0.0049(14) 0.0023(14)
C9 0.0209(15) 0.0146(16) 0.0257(16) -0.0041(13) 0.0011(13) -0.0070(13)
C10 0.0150(13) 0.0138(14) 0.0128(13) -0.0021(11) 0.0012(11) -0.0035(12)
C11 0.0158(13) 0.0097(14) 0.0160(14) -0.0036(12) -0.0006(11) 0.0010(12)
C12 0.0248(15) 0.0146(16) 0.0150(14) -0.0067(12) 0.0062(12) -0.0087(13)
C13 0.0117(12) 0.0097(14) 0.0100(13) -0.0055(11) -0.0006(10) 0.0025(11)
C14 0.0223(14) 0.0092(14) 0.0136(14) 0.0001(11) 0.0040(12) -0.0010(12)
C15 0.0222(14) 0.0147(15) 0.0095(13) -0.0016(11) 0.0056(11) 0.0020(12)
C16 0.0110(12) 0.0126(14) 0.0103(13) -0.0046(11) -0.0022(10) 0.0046(11)
C17 0.0093(12) 0.0135(14) 0.0141(14) -0.0057(11) 0.0005(10) -0.0004(11)
C18 0.0339(17) 0.0124(15) 0.0219(16) -0.0079(13) 0.0105(13) -0.0038(13)
C19 0.046(2) 0.0129(17) 0.0302(18) -0.0019(14) 0.0142(16) -0.0088(16)
C20 0.0450(19) 0.0234(18) 0.0174(15) -0.0002(13) 0.0179(14) -0.0037(15)
C21 0.0294(17) 0.0214(17) 0.0113(14) -0.0030(13) 0.0078(13) 0.0001(15)
C22 0.0139(12) 0.0099(14) 0.0087(13) -0.0026(11) 0.0008(10) 0.0036(11)
C23 0.0196(14) 0.0081(14) 0.0097(13) -0.0036(11) -0.0002(11) 0.0039(12)
C24 0.0207(14) 0.0070(13) 0.0055(12) -0.0025(10) 0.0031(11) 0.0001(11)
C25 0.0204(16) 0.034(2) 0.0296(18) -0.0076(16) -0.0024(14) -0.0054(16)
C26 0.0224(16) 0.030(2) 0.0265(18) 0.0060(15) -0.0013(14) 0.0053(16)
C27 0.0210(14) 0.0115(15) 0.0197(15) -0.0010(12) 0.0074(12) 0.0057(12)
C28 0.0186(14) 0.0108(15) 0.0199(15) 0.0008(12) 0.0039(12) 0.0049(12)
C29 0.0280(17) 0.033(2) 0.0189(16) -0.0021(15) 0.0039(13) 0.0086(16)
C30 0.0254(17) 0.030(2) 0.0267(17) -0.0009(15) -0.0014(14) 0.0135(16)

loop_
_atom_type_symbol
_atom_type_description
_atom_type_scat_dispersion_real
_atom_type_scat_dispersion_imag
_atom_type_scat_source
C C 0.0033 0.0016 'International Tables Vol C Tables 4.2.6.8 and 6.1.1.4'
Pr Pr -0.1892 4.4098 'International Tables Vol C Tables 4.2.6.8 and 6.1.1.4'
N N 0.0061 0.0033 'International Tables Vol C Tables 4.2.6.8 and 6.1.1.4'
O O 0.0106 0.0060 'International Tables Vol C Tables 4.2.6.8 and 6.1.1.4'
H H 0.0000 0.0000 'International Tables Vol C Tables 4.2.6.8 and 6.1.1.4'

loop_
_geom_angle_atom_site_label_1
_geom_angle_atom_site_label_2
_geom_angle_atom_site_label_3
_geom_angle
_geom_angle_site_symmetry_1
_geom_angle_site_symmetry_3
O8 Pr1 O7 135.52(8) 2_755 4_566
O8 Pr1 O6 72.43(8) 2_755 .
O7 Pr1 O6 68.27(7) 4_566 .
O8 Pr1 O2 120.22(8) 2_755 .
O7 Pr1 O2 77.63(8) 4_566 .
O6 Pr1 O2 86.57(8) . .
O8 Pr1 O3 71.83(11) 2_755 2_655
O7 Pr1 O3 134.04(9) 4_566 2_655
O6 Pr1 O3 140.95(9) . 2_655
O2 Pr1 O3 125.35(9) . 2_655
O8 Pr1 O1W 154.47(9) 2_755 .
O7 Pr1 O1W 68.61(9) 4_566 .
O6 Pr1 O1W 132.90(9) . .
O2 Pr1 O1W 66.51(9) . .
O3 Pr1 O1W 84.40(11) 2_655 .
O8 Pr1 O4 88.93(9) 2_755 2_655
O7 Pr1 O4 135.48(8) 4_566 2_655
O6 Pr1 O4 143.75(8) . 2_655
O2 Pr1 O4 76.20(8) . 2_655
O3 Pr1 O4 49.71(9) 2_655 2_655
O1W Pr1 O4 68.11(10) . 2_655
O8 Pr1 O5 112.19(8) 2_755 3_766
O7 Pr1 O5 69.02(8) 4_566 3_766
O6 Pr1 O5 115.41(7) . 3_766
O2 Pr1 O5 127.26(7) . 3_766
O3 Pr1 O5 65.75(9) 2_655 3_766
O1W Pr1 O5 63.80(8) . 3_766
O4 Pr1 O5 100.27(9) 2_655 3_766
O8 Pr1 O1 71.05(8) 2_755 .
O7 Pr1 O1 117.73(8) 4_566 .
O6 Pr1 O1 76.99(7) . .
O2 Pr1 O1 49.60(7) . .
O3 Pr1 O1 105.42(9) 2_655 .
O1W Pr1 O1 107.81(8) . .
O4 Pr1 O1 67.50(9) 2_655 .
O5 Pr1 O1 167.58(8) 3_766 .
O8 Pr1 O6 71.68(7) 2_755 3_766
O7 Pr1 O6 80.70(7) 4_566 3_766
O6 Pr1 O6 78.43(7) . 3_766
O2 Pr1 O6 157.05(7) . 3_766
O3 Pr1 O6 75.90(8) 2_655 3_766
O1W Pr1 O6 112.07(8) . 3_766
O4 Pr1 O6 125.61(8) 2_655 3_766
O5 Pr1 O6 48.69(7) 3_766 3_766
O1 Pr1 O6 140.00(7) . 3_766
Pr1 O1W H1WA 80(3) . .
Pr1 O1W H1WB 62(4) . .
H1WA O1W H1WB 109(2) . .
C11 O1 Pr1 90.69(17) . .
C2 C1 C10 120.6(3) . .
C2 C1 C11 118.3(3) . .
C10 C1 C11 121.1(3) . .
C27 N1 C26 108.2(3) . .
C27 N1 H1A 125.9 . .
C26 N1 H1A 125.9 . .
C11 O2 Pr1 98.32(18) . .
C1 C2 C3 119.8(3) . .
C1 C2 H2B 120.1 . .
C3 C2 H2B 120.1 . .
C27 N2 C25 108.3(3) . .
C27 N2 H2A 125.8 . .
C25 N2 H2A 125.8 . .
H2WA O2W H2WB 105(2) . .
C12 O3 Pr1 97.0(2) . 2_645
C4 C3 C2 122.6(3) . .
C4 C3 H3A 118.7 . .
C2 C3 H3A 118.7 . .
C28 N3 C29 105.8(3) . .
C12 O4 Pr1 91.6(2) . 2_645
C3 C4 C5 119.1(3) . .
C3 C4 C12 117.3(3) . .
C5 C4 C12 123.5(3) . .
C28 N4 C30 106.9(3) . .
C28 N4 H4A 126.5 . .
C30 N4 H4A 126.5 . .
C23 O5 Pr1 95.56(18) . 3_766
C6 C5 C4 123.6(3) . .
C6 C5 C10 118.1(3) . .
C4 C5 C10 118.3(3) . .
C23 O6 Pr1 144.96(18) . .
C23 O6 Pr1 92.25(17) . 3_766
Pr1 O6 Pr1 101.57(7) . 3_766
C7 C6 C5 120.9(3) . .
C7 C6 H6A 119.6 . .
C5 C6 H6A 119.6 . .
C24 O7 Pr1 133.45(19) . 4_565
C6 C7 C8 120.4(3) . .
C6 C7 H7A 119.8 . .
C8 C7 H7A 119.8 . .
C24 O8 Pr1 139.26(18) . 2_745
C9 C8 C7 120.9(3) . .
C9 C8 H8A 119.5 . .
C7 C8 H8A 119.5 . .
C8 C9 C10 121.0(3) . .
C8 C9 H9A 119.5 . .
C10 C9 H9A 119.5 . .
C9 C10 C1 121.8(3) . .
C9 C10 C5 118.7(3) . .
C1 C10 C5 119.5(3) . .
O1 C11 O2 120.4(3) . .
O1 C11 C1 122.5(3) . .
O2 C11 C1 117.1(3) . .
O4 C12 O3 119.8(3) . .
O4 C12 C4 119.5(3) . .
O3 C12 C4 120.6(3) . .
C14 C13 C22 119.8(3) . .
C14 C13 C23 115.9(3) . .
C22 C13 C23 124.2(2) . .
C13 C14 C15 121.3(3) . .
C13 C14 H14A 119.3 . .
C15 C14 H14A 119.3 . .
C16 C15 C14 120.4(3) . .
C16 C15 H15A 119.8 . .
C14 C15 H15A 119.8 . .
C15 C16 C17 120.1(3) . .
C15 C16 C24 119.4(3) . .
C17 C16 C24 120.4(3) . .
C16 C17 C18 121.2(3) . .
C16 C17 C22 119.9(3) . .
C18 C17 C22 118.9(3) . .
C19 C18 C17 122.1(3) . .
C19 C18 H18A 119.0 . .
C17 C18 H18A 119.0 . .
C18 C19 C20 118.8(3) . .
C18 C19 H19A 120.6 . .
C20 C19 H19A 120.6 . .
C21 C20 C19 121.0(3) . .
C21 C20 H20A 119.5 . .
C19 C20 H20A 119.5 . .
C20 C21 C22 121.3(3) . .
C20 C21 H21A 119.4 . .
C22 C21 H21A 119.4 . .
C21 C22 C13 123.5(3) . .
C21 C22 C17 117.9(3) . .
C13 C22 C17 118.5(3) . .
O5 C23 O6 121.4(3) . .
O5 C23 C13 117.9(3) . .
O6 C23 C13 120.7(3) . .
O8 C24 O7 126.2(3) . .
O8 C24 C16 116.8(2) . .
O7 C24 C16 117.0(2) . .
C26 C25 N2 107.0(3) . .
C26 C25 H25A 126.5 . .
N2 C25 H25A 126.5 . .
C25 C26 N1 107.8(3) . .
C25 C26 H26A 126.1 . .
N1 C26 H26A 126.1 . .
N2 C27 N1 108.7(3) . .
N2 C27 C28 125.5(3) . .
N1 C27 C28 125.8(3) . .
N3 C28 N4 111.0(3) . .
N3 C28 C27 126.5(3) . .
N4 C28 C27 122.5(3) . .
C30 C29 N3 109.6(3) . .
C30 C29 H29A 125.2 . .
N3 C29 H29A 125.2 . .
C29 C30 N4 106.6(3) . .
C29 C30 H30A 126.7 . .
N4 C30 H30A 126.7 . .

loop_
_geom_bond_atom_site_label_1
_geom_bond_atom_site_label_2
_geom_bond_distance
_geom_bond_site_symmetry_2
Pr1 O8 2.489(2) 2_755
Pr1 O7 2.490(2) 4_566
Pr1 O6 2.504(2) .
Pr1 O2 2.507(2) .
Pr1 O3 2.509(3) 2_655
Pr1 O1W 2.625(3) .
Pr1 O4 2.631(3) 2_655
Pr1 O5 2.636(2) 3_766
Pr1 O1 2.678(2) .
Pr1 O6 2.689(2) 3_766
O1W H1WA 0.820(16) .
O1W H1WB 0.827(17) .
O1 C11 1.246(4) .
C1 C2 1.357(5) .
C1 C10 1.439(4) .
C1 C11 1.507(4) .
N1 C27 1.330(4) .
N1 C26 1.373(4) .
N1 H1A 0.8600 .
O2 C11 1.266(4) .
C2 C3 1.408(4) .
C2 H2B 0.9300 .
N2 C27 1.320(4) .
N2 C25 1.387(5) .
N2 H2A 0.8600 .
O2W H2WA 0.861(16) .
O2W H2WB 0.822(17) .
O3 C12 1.258(4) .
O3 Pr1 2.509(3) 2_645
C3 C4 1.381(4) .
C3 H3A 0.9300 .
N3 C28 1.306(4) .
N3 C29 1.383(4) .
O4 C12 1.243(4) .
O4 Pr1 2.631(3) 2_645
C4 C5 1.436(5) .
C4 C12 1.512(4) .
N4 C28 1.353(4) .
N4 C30 1.369(5) .
N4 H4A 0.8600 .
O5 C23 1.243(4) .
O5 Pr1 2.636(2) 3_766
C5 C6 1.421(4) .
C5 C10 1.436(4) .
O6 C23 1.275(4) .
O6 Pr1 2.689(2) 3_766
C6 C7 1.384(5) .
C6 H6A 0.9300 .
O7 C24 1.262(4) .
O7 Pr1 2.490(2) 4_565
C7 C8 1.396(5) .
C7 H7A 0.9300 .
O8 C24 1.247(4) .
O8 Pr1 2.489(2) 2_745
C8 C9 1.355(5) .
C8 H8A 0.9300 .
C9 C10 1.429(5) .
C9 H9A 0.9300 .
C13 C14 1.376(4) .
C13 C22 1.426(4) .
C13 C23 1.515(4) .
C14 C15 1.409(4) .
C14 H14A 0.9300 .
C15 C16 1.376(4) .
C15 H15A 0.9300 .
C16 C17 1.410(4) .
C16 C24 1.517(4) .
C17 C18 1.415(4) .
C17 C22 1.437(4) .
C18 C19 1.354(5) .
C18 H18A 0.9300 .
C19 C20 1.433(5) .
C19 H19A 0.9300 .
C20 C21 1.356(5) .
C20 H20A 0.9300 .
C21 C22 1.417(4) .
C21 H21A 0.9300 .
C25 C26 1.328(6) .
C25 H25A 0.9300 .
C26 H26A 0.9300 .
C27 C28 1.452(4) .
C29 C30 1.335(6) .
C29 H29A 0.9300 .
C30 H30A 0.9300 .
